data_1528657
loop_
_publ_author_name
'Kuhn, N.'
'Stroebele, M.'
'Meyer, H.J.'

_publ_section_title
;
 Ueber die Identitaet eines sogenannten Ammoniumcarbonat-Praeparates
;
_journal_name_full 'Zeitschrift fuer Anorganische und Allgemeine Chemie'
_journal_page_first 653
_journal_page_last 656
_journal_volume 633
_journal_year 2007
_chemical_formula_sum 'C H6 N2 O2'
_chemical_name_systematic '(N H4) C O2 N H2'
_space_group_IT_number 72
_symmetry_space_group_name_Hall '-I 2 2c'
_symmetry_space_group_name_H-M 'I b a m'
_cell_angle_alpha 90
_cell_angle_beta 90
_cell_angle_gamma 90
_cell_formula_units_Z 8
_cell_length_a 10.1428
_cell_length_b 9.1579
_cell_length_c 7.4485
_cell_volume 691.867
_citation_journal_id_ASTM ZAACAB
_cod_data_source_file Kuhn_ZAACAB_2007_1195.cif
_cod_data_source_block C1H6N2O2
_cod_original_cell_volume 691.8669
_cod_original_formula_sum 'C1 H6 N2 O2'
_cod_database_code 1528657

loop_
_symmetry_equiv_pos_as_xyz
x,y,z
-x,-y,z
x,-y,-z+1/2
-x,y,-z+1/2
-x,-y,-z
x,y,-z
-x,y,z-1/2
x,-y,z-1/2
x+1/2,y+1/2,z+1/2
-x+1/2,-y+1/2,z+1/2
x+1/2,-y+1/2,-z+1
-x+1/2,y+1/2,-z+1
-x+1/2,-y+1/2,-z+1/2
x+1/2,y+1/2,-z+1/2
-x+1/2,y+1/2,z
x+1/2,-y+1/2,z

loop_
_atom_site_label
_atom_site_type_symbol
_atom_site_fract_x
_atom_site_fract_y
_atom_site_fract_z
_atom_site_occupancy
_atom_site_U_iso_or_equiv
H3 H+1 0.409 -0.02 0.5 1 0.0
C1 C+4 0.2707 0.0388 0.5 1 0.0
H4 H+1 0.173 -0.669 0.5 1 0.0
O1 O-2 0.1442 0.0275 0.5 1 0.0
N2 N-3 0.3403 -0.0796 0.5 1 0.0
H2 H+1 0.056 0.275 0.162 1 0.0
N1 N-3 0 0.1976 0.25 1 0.0
O2 O-2 0.3262 0.1692 0.5 1 0.0
H1 H+1 0.054 0.126 0.318 1 0.0
